data_9014105
loop_
_publ_author_name
'Armbruster, T.'

_publ_section_title
;
 Cation distribution in Mg, Mn-bearing babingtonite from Arvigo,
 Val Calanca, Grisons, Switzerland
 Note: Sample NMBE 34974
;
_journal_name_full 'Schweizerische Mineralogische und Petrographische Mitteilungen'
_journal_page_first 279
_journal_page_last 284
_journal_volume 80
_journal_year 2000
_chemical_compound_source 'Arvigo, Val Calanca, Grisons, Switzerland'
_chemical_formula_sum 'Al0.03 Ca2 Fe1.366 H Mg0.344 Mn0.26 O15 Si5'
_chemical_name_mineral Babingtonite
_space_group_IT_number 2
_symmetry_space_group_name_Hall '-P 1'
_symmetry_space_group_name_H-M 'P -1'
_cell_angle_alpha 86.10
_cell_angle_beta 93.92
_cell_angle_gamma 112.08
_cell_formula_units_Z 2
_cell_length_a 7.480
_cell_length_b 12.159
_cell_length_c 6.678
_cell_volume 560.910
_database_code_amcsd 0018475
_exptl_crystal_density_diffrn 3.324
_cod_original_cell_volume 560.911
_cod_original_formula_sum 'Ca2 Fe1.366 Mn.26 Mg.344 Al.03 Si5 H O15'
_cod_database_code 9014105

loop_
_space_group_symop_operation_xyz
x,y,z
-x,-y,-z

loop_
_atom_site_label
_atom_site_fract_x
_atom_site_fract_y
_atom_site_fract_z
_atom_site_occupancy
_atom_site_U_iso_or_equiv
_atom_site_type_symbol
_atom_site_attached_hydrogens
Cal 0.15700 0.94142 0.85701 1.00000 0.01520 Ca 0
Ca2 0.28326 0.52021 0.69645 1.00000 0.01216 Ca 0
Fe1 0.05046 0.64393 0.93885 0.52500 0.00963 Fe 0
Mn1 0.05046 0.64393 0.93885 0.26000 0.00963 Mn 0
Mg1 0.05046 0.64393 0.93885 0.21500 0.00963 Mg 0
Fe2 0.18873 0.23571 0.81487 0.84100 0.00833 Fe 0
Mg2 0.18873 0.23571 0.81487 0.12900 0.00833 Mg 0
Al2 0.18873 0.23571 0.81487 0.03000 0.00833 Al 0
Si1 0.76670 0.05336 0.65930 1.00000 0.01013 Si 0
Si2 0.85350 0.31377 0.57500 1.00000 0.00874 Si 0
Si3 0.63850 0.44492 0.79030 1.00000 0.00798 Si 0
Si4 0.72600 0.71363 0.69060 1.00000 0.00887 Si 0
Si5 0.50780 0.83622 0.89340 1.00000 0.01001 Si 0
H1 0.78600 0.92800 0.47200 1.00000 0.04939 H 0
O1 0.78930 0.98780 0.46540 1.00000 0.01621 O 0
O2 0.95130 0.07980 0.81580 1.00000 0.01267 O 0
O3 0.73840 0.17110 0.56480 1.00000 0.01229 O 0
O4 0.02150 0.33920 0.75360 1.00000 0.01115 O 0
O5 0.07110 0.62100 0.63520 1.00000 0.01191 O 0
O6 0.69230 0.37040 0.62600 1.00000 0.01153 O 0
O7 0.41550 0.38460 0.84190 1.00000 0.01178 O 0
O8 0.79580 0.47370 0.97400 1.00000 0.01127 O 0
O9 0.64350 0.56890 0.66270 1.00000 0.01026 O 0
Ol0 0.88320 0.75480 0.87600 1.00000 0.01191 O 0
O11 0.20000 0.22090 0.52030 1.00000 0.01279 O 0
O12 0.53300 0.73740 0.75050 1.00000 0.01165 O 0
O13 0.28890 0.79990 0.94410 1.00000 0.01393 O 0
O14 0.33860 0.14230 0.91600 1.00000 0.01507 O 0
O15 0.57470 0.96760 0.77530 1.00000 0.01381 O 0

loop_
_cod_changelog_entry_id
_cod_changelog_entry_author
_cod_changelog_entry_date
_cod_changelog_entry_text
1
;cod-tools version 3.8.0
Id: cif_guess_AMCSD_atom_types 9581 2023-05-17 12:35:41Z saulius
;
2023-05-18T08:45:09+03:00
;Derived atom types and hydrogen counts
from atom names that follow the AMCSD naming convention
(Wat == water, O-H == hydroxyl).
;

loop_
_cod_related_entry_id
_cod_related_entry_database
_cod_related_entry_code
1 AMCSD 0018475
